data_4343265
loop_
_publ_author_name
'Su, Jian'
'Yao, Liudi'
'Zhao, Meng'
'Wang, Hui'
'Zhang, Qiong'
'Cheng, Longjiu'
'Zhang, Jun'
'Zhang, Shengyi'
'Wu, Jieying'
'Tian, Yupeng'

_publ_section_title
;
 Structural Induction Effect of a Zwitterion Pyridiniumolate for
 Metal-Organic Frameworks.
;
_journal_issue 13
_journal_name_full 'Inorganic chemistry'
_journal_page_first 6169
_journal_page_last 6175
_journal_paper_doi 10.1021/acs.inorgchem.5b00180
_journal_volume 54
_journal_year 2015
_chemical_formula_sum 'C24 H30 Mn3 N2 O22'
_chemical_formula_weight 863.32
_chemical_name_systematic
; 
 ? 
;
_space_group_IT_number 60
_symmetry_cell_setting orthorhombic
_symmetry_space_group_name_Hall '-P 2n 2ab'
_symmetry_space_group_name_H-M 'P b c n'
_atom_sites_solution_hydrogens geom
_atom_sites_solution_primary direct
_atom_sites_solution_secondary difmap
_audit_creation_method SHELXL-97
_cell_angle_alpha 90.00
_cell_angle_beta 90.00
_cell_angle_gamma 90.00
_cell_formula_units_Z 4
_cell_length_a 19.1035(9)
_cell_length_b 9.5430(4)
_cell_length_c 17.6708(8)
_cell_measurement_reflns_used 8209
_cell_measurement_temperature 291(2)
_cell_measurement_theta_max 54.511
_cell_measurement_theta_min 4.610
_cell_volume 3221.5(3)
_computing_cell_refinement smart
_computing_data_collection 'SMART (Bruker, 2005)'
_computing_data_reduction 'SAINT (Bruker, 2001)'
_computing_molecular_graphics SHELXTL
_computing_publication_material SHELXTL
_computing_structure_refinement 'SHELXL-97 (Sheldrick, 2008)'
_computing_structure_solution 'SHELXS-97 (Sheldrick, 2008)'
_diffrn_ambient_temperature 291(2)
_diffrn_measured_fraction_theta_full 0.997
_diffrn_measured_fraction_theta_max 0.997
_diffrn_measurement_device_type 'Bruker Smart Apex CCD'
_diffrn_measurement_method 'phi and omega scans'
_diffrn_radiation_monochromator graphite
_diffrn_radiation_source 'fine-focus sealed tube'
_diffrn_radiation_type MoK\a
_diffrn_radiation_wavelength 0.71073
_diffrn_reflns_av_R_equivalents 0.0288
_diffrn_reflns_av_sigmaI/netI 0.0175
_diffrn_reflns_limit_h_max 23
_diffrn_reflns_limit_h_min -23
_diffrn_reflns_limit_k_max 11
_diffrn_reflns_limit_k_min -11
_diffrn_reflns_limit_l_max 21
_diffrn_reflns_limit_l_min -21
_diffrn_reflns_number 23070
_diffrn_reflns_theta_full 26.00
_diffrn_reflns_theta_max 26.00
_diffrn_reflns_theta_min 2.13
_exptl_absorpt_coefficient_mu 1.255
_exptl_absorpt_correction_T_max 0.8244
_exptl_absorpt_correction_T_min 0.7527
_exptl_absorpt_correction_type multi-scan
_exptl_absorpt_process_details 'SADABS; Bruker, 2000'
_exptl_crystal_colour colorless
_exptl_crystal_density_diffrn 1.780
_exptl_crystal_density_method 'not measured'
_exptl_crystal_description block
_exptl_crystal_F_000 1756
_exptl_crystal_size_max 0.24
_exptl_crystal_size_mid 0.22
_exptl_crystal_size_min 0.16
_refine_diff_density_max 0.743
_refine_diff_density_min -0.349
_refine_diff_density_rms 0.065
_refine_ls_extinction_method none
_refine_ls_goodness_of_fit_ref 1.036
_refine_ls_hydrogen_treatment mixed
_refine_ls_matrix_type full
_refine_ls_number_parameters 233
_refine_ls_number_reflns 3150
_refine_ls_number_restraints 0
_refine_ls_restrained_S_all 1.036
_refine_ls_R_factor_all 0.0353
_refine_ls_R_factor_gt 0.0284
_refine_ls_shift/su_max 0.002
_refine_ls_shift/su_mean 0.000
_refine_ls_structure_factor_coef Fsqd
_refine_ls_weighting_details 'calc w=1/[\s^2^(Fo^2^)+(0.0409P)^2^+2.7883P] where P=(Fo^2^+2Fc^2^)/3'
_refine_ls_weighting_scheme calc
_refine_ls_wR_factor_gt 0.0731
_refine_ls_wR_factor_ref 0.0773
_reflns_number_gt 2743
_reflns_number_total 3150
_reflns_threshold_expression >2sigma(I)
_cod_data_source_file ic5b00180_si_004.cif
_cod_data_source_block compound4
_cod_depositor_comments
;
The following automatic conversions were performed:

'_symmetry_cell_setting' value 'Orthorhombic' changed to
'orthorhombic' according to
/usr/data/users/saulius/crontab/automatic-downloads/rss-feeds/ACS/lib/dictionaries/cif_core.dic
dictionary named 'cif_core.dic' version 2.4.2 from 2011-04-26.

Automatic conversion script
Id: cif_fix_values 3271 2015-04-21 07:52:19Z andrius 

 Adding full bibliography for 4343265--4343267.cif.
;
_cod_original_sg_symbol_H-M Pbcn
_cod_database_code 4343265

loop_
_symmetry_equiv_pos_as_xyz
'x, y, z'
'-x+1/2, -y+1/2, z+1/2'
'-x, y, -z+1/2'
'x+1/2, -y+1/2, -z'
'-x, -y, -z'
'x-1/2, y-1/2, -z-1/2'
'x, -y, z-1/2'
'-x-1/2, y-1/2, z'

loop_
_atom_site_label
_atom_site_type_symbol
_atom_site_fract_x
_atom_site_fract_y
_atom_site_fract_z
_atom_site_U_iso_or_equiv
_atom_site_adp_type
_atom_site_occupancy
_atom_site_symmetry_multiplicity
_atom_site_calc_flag
_atom_site_refinement_flags
N1 N 0.40489(13) 0.2016(3) 0.56762(15) 0.0515(6) Uani 1 1 d .
H1A H 0.4130 0.2762 0.5975 0.062 Uiso 1 1 d R
O13 O 0.43569(14) 0.8685(3) 0.7882(3) 0.1224(14) Uani 1 1 d .
H13D H 0.3993 0.8982 0.7657 0.147 Uiso 1 1 d R
H13C H 0.4419 0.9152 0.8287 0.184 Uiso 1 1 d R
C1 C 0.37470(11) 0.2536(2) 1.07672(12) 0.0200(4) Uani 1 1 d .
C2 C 0.34175(10) 0.1874(2) 1.00767(11) 0.0159(4) Uani 1 1 d .
C3 C 0.28899(10) 0.0854(2) 1.01032(11) 0.0160(4) Uani 1 1 d .
C4 C 0.26441(10) 0.0277(2) 0.94292(11) 0.0184(4) Uani 1 1 d .
H4 H 0.2299 -0.0408 0.9449 0.022 Uiso 1 1 calc R
C5 C 0.29004(10) 0.0696(2) 0.87246(11) 0.0159(4) Uani 1 1 d .
C6 C 0.34349(10) 0.1704(2) 0.86967(11) 0.0159(4) Uani 1 1 d .
C7 C 0.36783(11) 0.2268(2) 0.93717(11) 0.0176(4) Uani 1 1 d .
H7 H 0.4031 0.2939 0.9352 0.021 Uiso 1 1 calc R
C8 C 0.25636(10) 0.0317(2) 1.08302(11) 0.0161(4) Uani 1 1 d .
C9 C 0.25914(10) 0.0000(2) 0.80278(11) 0.0166(4) Uani 1 1 d .
C10 C 0.37769(11) 0.2197(2) 0.79723(11) 0.0172(4) Uani 1 1 d .
C11 C 0.45208(17) 0.0898(4) 0.5903(2) 0.0632(9) Uani 1 1 d .
H11A H 0.4995 0.1232 0.5888 0.095 Uiso 1 1 calc R
H11B H 0.4471 0.0120 0.5563 0.095 Uiso 1 1 calc R
H11C H 0.4409 0.0604 0.6408 0.095 Uiso 1 1 calc R
C12 C 0.4112(3) 0.2456(6) 0.4886(3) 0.1015(17) Uani 1 1 d .
H12A H 0.4072 0.1652 0.4562 0.152 Uiso 1 1 calc R
H12B H 0.4558 0.2895 0.4809 0.152 Uiso 1 1 calc R
H12C H 0.3745 0.3110 0.4769 0.152 Uiso 1 1 calc R
Mn1 Mn 0.257223(16) 0.26639(3) 1.195747(16) 0.01627(10) Uani 1 1 d .
Mn2 Mn 0.5000 0.42825(5) 0.7500 0.01972(12) Uani 1 2 d S
O1 O 0.42326(10) 0.3372(2) 1.06598(9) 0.0440(5) Uani 1 1 d .
O2 O 0.35287(7) 0.21803(16) 1.14150(8) 0.0235(3) Uani 1 1 d .
O3 O 0.21329(7) 0.10888(14) 1.11679(8) 0.0198(3) Uani 1 1 d .
O4 O 0.27195(8) -0.09112(15) 1.10156(8) 0.0233(3) Uani 1 1 d .
O5 O 0.20889(7) 0.06094(15) 0.76983(8) 0.0207(3) Uani 1 1 d .
O6 O 0.28379(8) -0.11677(15) 0.78533(9) 0.0253(3) Uani 1 1 d .
O7 O 0.34687(7) 0.20058(17) 0.73521(8) 0.0235(3) Uani 1 1 d .
O8 O 0.43644(8) 0.27593(18) 0.80431(8) 0.0289(4) Uani 1 1 d .
O9 O 0.43583(9) 0.5831(2) 0.81450(11) 0.0438(5) Uani 1 1 d .
H9A H 0.3877 0.5749 0.7996 0.066 Uiso 1 1 d R
H9B H 0.4522 0.6761 0.8037 0.066 Uiso 1 1 d R
O10 O 0.57505(8) 0.44989(17) 0.84164(9) 0.0315(4) Uani 1 1 d .
H10A H 0.5689 0.5394 0.8655 0.047 Uiso 1 1 d R
H10B H 0.6216 0.4433 0.8216 0.047 Uiso 1 1 d R

loop_
_atom_site_aniso_label
_atom_site_aniso_U_11
_atom_site_aniso_U_22
_atom_site_aniso_U_33
_atom_site_aniso_U_23
_atom_site_aniso_U_13
_atom_site_aniso_U_12
N1 0.0451(14) 0.0502(14) 0.0591(17) -0.0135(12) 0.0157(12) -0.0099(12)
O13 0.0541(16) 0.0636(18) 0.249(5) 0.000(2) -0.007(2) 0.0109(14)
C1 0.0189(10) 0.0238(10) 0.0172(10) -0.0050(8) 0.0017(8) -0.0009(8)
C2 0.0186(9) 0.0161(9) 0.0129(10) -0.0011(8) 0.0009(7) 0.0004(7)
C3 0.0187(10) 0.0152(9) 0.0141(10) 0.0007(8) 0.0011(7) 0.0022(8)
C4 0.0216(10) 0.0170(10) 0.0166(10) 0.0000(8) 0.0008(8) -0.0068(8)
C5 0.0190(9) 0.0154(9) 0.0132(10) -0.0004(8) -0.0002(7) 0.0011(7)
C6 0.0179(9) 0.0166(9) 0.0131(10) 0.0016(8) 0.0018(7) 0.0006(7)
C7 0.0181(10) 0.0165(10) 0.0184(10) 0.0005(8) 0.0006(8) -0.0027(7)
C8 0.0184(9) 0.0169(10) 0.0131(9) -0.0012(8) -0.0020(8) -0.0041(8)
C9 0.0198(10) 0.0180(10) 0.0119(10) 0.0014(8) 0.0033(7) -0.0052(8)
C10 0.0197(10) 0.0164(9) 0.0156(10) 0.0019(8) 0.0019(8) 0.0021(8)
C11 0.0447(18) 0.058(2) 0.087(3) -0.0179(19) 0.0078(17) -0.0080(15)
C12 0.077(3) 0.153(5) 0.075(3) 0.022(3) 0.027(2) -0.008(3)
Mn1 0.02024(17) 0.01686(17) 0.01171(17) 0.00014(11) 0.00041(11) 0.00030(11)
Mn2 0.0186(2) 0.0219(2) 0.0186(2) 0.000 0.00130(17) 0.000
O1 0.0474(11) 0.0594(12) 0.0250(9) -0.0155(8) 0.0089(8) -0.0340(10)
O2 0.0215(7) 0.0354(9) 0.0134(7) -0.0021(6) -0.0005(6) 0.0004(6)
O3 0.0228(7) 0.0202(7) 0.0165(7) -0.0023(6) 0.0037(6) -0.0005(6)
O4 0.0316(8) 0.0180(8) 0.0203(8) 0.0054(6) 0.0053(6) 0.0024(6)
O5 0.0226(7) 0.0231(8) 0.0164(8) 0.0016(6) -0.0024(6) -0.0016(6)
O6 0.0346(9) 0.0204(8) 0.0210(8) -0.0064(6) -0.0052(6) 0.0026(6)
O7 0.0221(7) 0.0352(9) 0.0133(8) 0.0022(6) 0.0001(6) -0.0006(6)
O8 0.0241(8) 0.0418(10) 0.0207(8) 0.0075(7) 0.0006(6) -0.0130(7)
O9 0.0337(10) 0.0428(11) 0.0550(12) -0.0153(9) 0.0002(8) 0.0079(8)
O10 0.0256(8) 0.0333(9) 0.0356(10) -0.0119(7) -0.0070(7) 0.0021(7)

loop_
_atom_type_symbol
_atom_type_description
_atom_type_scat_dispersion_real
_atom_type_scat_dispersion_imag
_atom_type_scat_source
C C 0.0033 0.0016 'International Tables Vol C Tables 4.2.6.8 and 6.1.1.4'
H H 0.0000 0.0000 'International Tables Vol C Tables 4.2.6.8 and 6.1.1.4'
N N 0.0061 0.0033 'International Tables Vol C Tables 4.2.6.8 and 6.1.1.4'
O O 0.0106 0.0060 'International Tables Vol C Tables 4.2.6.8 and 6.1.1.4'
Mn Mn 0.3368 0.7283 'International Tables Vol C Tables 4.2.6.8 and 6.1.1.4'

loop_
_geom_angle_atom_site_label_1
_geom_angle_atom_site_label_2
_geom_angle_atom_site_label_3
_geom_angle
_geom_angle_site_symmetry_1
_geom_angle_site_symmetry_3
C11 N1 C12 115.1(3) . .
C11 N1 H1A 108.2 . .
C12 N1 H1A 108.5 . .
H13D O13 H13C 109.5 . .
O1 C1 O2 123.96(19) . .
O1 C1 C2 117.25(19) . .
O2 C1 C2 118.76(18) . .
C7 C2 C3 118.32(18) . .
C7 C2 C1 117.38(17) . .
C3 C2 C1 124.25(18) . .
C4 C3 C2 119.20(18) . .
C4 C3 C8 116.89(17) . .
C2 C3 C8 123.91(17) . .
C3 C4 C5 122.06(18) . .
C3 C4 H4 119.0 . .
C5 C4 H4 119.0 . .
C4 C5 C6 118.86(18) . .
C4 C5 C9 117.46(17) . .
C6 C5 C9 123.66(17) . .
C7 C6 C5 118.62(18) . .
C7 C6 C10 117.51(17) . .
C5 C6 C10 123.86(17) . .
C6 C7 C2 122.92(18) . .
C6 C7 H7 118.5 . .
C2 C7 H7 118.5 . .
O4 C8 O3 125.47(19) . .
O4 C8 C3 116.06(17) . .
O3 C8 C3 118.31(17) . .
O6 C9 O5 125.69(18) . .
O6 C9 C5 116.39(17) . .
O5 C9 C5 117.83(17) . .
O8 C10 O7 124.73(18) . .
O8 C10 C6 115.89(17) . .
O7 C10 C6 119.37(18) . .
N1 C11 H11A 109.5 . .
N1 C11 H11B 109.5 . .
H11A C11 H11B 109.5 . .
N1 C11 H11C 109.5 . .
H11A C11 H11C 109.5 . .
H11B C11 H11C 109.5 . .
N1 C12 H12A 109.5 . .
N1 C12 H12B 109.5 . .
H12A C12 H12B 109.5 . .
N1 C12 H12C 109.5 . .
H12A C12 H12C 109.5 . .
H12B C12 H12C 109.5 . .
O2 Mn1 O7 170.82(6) . 2
O2 Mn1 O6 89.15(6) . 7_556
O7 Mn1 O6 94.37(6) 2 7_556
O2 Mn1 O5 100.30(6) . 2
O7 Mn1 O5 88.22(6) 2 2
O6 Mn1 O5 89.43(5) 7_556 2
O2 Mn1 O3 83.90(5) . .
O7 Mn1 O3 87.31(5) 2 .
O6 Mn1 O3 95.78(6) 7_556 .
O5 Mn1 O3 173.38(5) 2 .
O2 Mn1 O4 90.62(6) . 8_665
O7 Mn1 O4 85.44(6) 2 8_665
O6 Mn1 O4 177.05(6) 7_556 8_665
O5 Mn1 O4 93.50(5) 2 8_665
O3 Mn1 O4 81.28(5) . 8_665
O8 Mn2 O8 93.59(10) . 3_656
O8 Mn2 O10 91.41(6) . 3_656
O8 Mn2 O10 96.06(6) 3_656 3_656
O8 Mn2 O10 96.06(6) . .
O8 Mn2 O10 91.41(6) 3_656 .
O10 Mn2 O10 169.09(9) 3_656 .
O8 Mn2 O9 176.17(7) . 3_656
O8 Mn2 O9 84.75(7) 3_656 3_656
O10 Mn2 O9 85.35(6) 3_656 3_656
O10 Mn2 O9 87.44(7) . 3_656
O8 Mn2 O9 84.75(7) . .
O8 Mn2 O9 176.17(7) 3_656 .
O10 Mn2 O9 87.44(7) 3_656 .
O10 Mn2 O9 85.35(6) . .
O9 Mn2 O9 97.11(11) 3_656 .
C1 O2 Mn1 129.55(14) . .
C8 O3 Mn1 116.67(12) . .
C8 O4 Mn1 135.18(13) . 8_655
C9 O5 Mn1 113.27(12) . 2_554
C9 O6 Mn1 132.27(13) . 7
C10 O7 Mn1 134.50(13) . 2_554
C10 O8 Mn2 139.65(14) . .
Mn2 O9 H9A 109.3 . .
Mn2 O9 H9B 109.3 . .
H9A O9 H9B 109.5 . .
Mn2 O10 H10A 109.4 . .
Mn2 O10 H10B 109.3 . .
H10A O10 H10B 109.5 . .

loop_
_geom_bond_atom_site_label_1
_geom_bond_atom_site_label_2
_geom_bond_distance
_geom_bond_site_symmetry_2
N1 C11 1.453(4) .
N1 C12 1.463(5) .
N1 H1A 0.8999 .
O13 H13D 0.8502 .
O13 H13C 0.8500 .
C1 O1 1.238(3) .
C1 O2 1.265(3) .
C1 C2 1.512(3) .
C2 C7 1.394(3) .
C2 C3 1.402(3) .
C3 C4 1.393(3) .
C3 C8 1.517(3) .
C4 C5 1.396(3) .
C4 H4 0.9300 .
C5 C6 1.403(3) .
C5 C9 1.519(3) .
C6 C7 1.389(3) .
C6 C10 1.512(3) .
C7 H7 0.9300 .
C8 O4 1.253(2) .
C8 O3 1.255(2) .
C9 O6 1.248(2) .
C9 O5 1.265(2) .
C10 O8 1.250(3) .
C10 O7 1.257(2) .
C11 H11A 0.9600 .
C11 H11B 0.9600 .
C11 H11C 0.9600 .
C12 H12A 0.9600 .
C12 H12B 0.9600 .
C12 H12C 0.9600 .
Mn1 O2 2.1144(15) .
Mn1 O7 2.1308(15) 2
Mn1 O6 2.1914(15) 7_556
Mn1 O5 2.2018(14) 2
Mn1 O3 2.2160(14) .
Mn1 O4 2.2203(14) 8_665
Mn2 O8 2.1233(15) .
Mn2 O8 2.1233(15) 3_656
Mn2 O10 2.1726(15) 3_656
Mn2 O10 2.1726(15) .
Mn2 O9 2.2331(18) 3_656
Mn2 O9 2.2331(17) .
O4 Mn1 2.2203(14) 8_655
O5 Mn1 2.2018(14) 2_554
O6 Mn1 2.1914(15) 7
O7 Mn1 2.1308(15) 2_554
O9 H9A 0.9599 .
O9 H9B 0.9600 .
O10 H10A 0.9600 .
O10 H10B 0.9599 .

loop_
_geom_torsion_atom_site_label_1
_geom_torsion_atom_site_label_2
_geom_torsion_atom_site_label_3
_geom_torsion_atom_site_label_4
_geom_torsion
_geom_torsion_site_symmetry_1
_geom_torsion_site_symmetry_4
O1 C1 C2 C7 -0.8(3) . .
O2 C1 C2 C7 -178.83(18) . .
O1 C1 C2 C3 176.4(2) . .
O2 C1 C2 C3 -1.6(3) . .
C7 C2 C3 C4 -0.3(3) . .
C1 C2 C3 C4 -177.51(18) . .
C7 C2 C3 C8 179.43(18) . .
C1 C2 C3 C8 2.2(3) . .
C2 C3 C4 C5 -0.8(3) . .
C8 C3 C4 C5 179.44(18) . .
C3 C4 C5 C6 1.7(3) . .
C3 C4 C5 C9 -179.76(18) . .
C4 C5 C6 C7 -1.4(3) . .
C9 C5 C6 C7 -179.83(18) . .
C4 C5 C6 C10 177.25(18) . .
C9 C5 C6 C10 -1.2(3) . .
C5 C6 C7 C2 0.3(3) . .
C10 C6 C7 C2 -178.42(18) . .
C3 C2 C7 C6 0.5(3) . .
C1 C2 C7 C6 177.98(18) . .
C4 C3 C8 O4 70.7(2) . .
C2 C3 C8 O4 -109.0(2) . .
C4 C3 C8 O3 -104.9(2) . .
C2 C3 C8 O3 75.4(2) . .
C4 C5 C9 O6 -82.2(2) . .
C6 C5 C9 O6 96.3(2) . .
C4 C5 C9 O5 94.5(2) . .
C6 C5 C9 O5 -87.0(2) . .
C7 C6 C10 O8 19.0(3) . .
C5 C6 C10 O8 -159.65(19) . .
C7 C6 C10 O7 -161.98(19) . .
C5 C6 C10 O7 19.4(3) . .
O1 C1 O2 Mn1 110.2(2) . .
C2 C1 O2 Mn1 -72.0(2) . .
O7 Mn1 O2 C1 58.5(5) 2 .
O6 Mn1 O2 C1 171.14(17) 7_556 .
O5 Mn1 O2 C1 -99.59(17) 2 .
O3 Mn1 O2 C1 75.24(17) . .
O4 Mn1 O2 C1 -5.92(17) 8_665 .
O4 C8 O3 Mn1 99.4(2) . .
C3 C8 O3 Mn1 -85.33(18) . .
O2 Mn1 O3 C8 13.90(14) . .
O7 Mn1 O3 C8 -168.74(14) 2 .
O6 Mn1 O3 C8 -74.62(14) 7_556 .
O5 Mn1 O3 C8 143.7(4) 2 .
O4 Mn1 O3 C8 105.47(14) 8_665 .
O3 C8 O4 Mn1 -3.1(3) . 8_655
C3 C8 O4 Mn1 -178.41(13) . 8_655
O6 C9 O5 Mn1 -103.9(2) . 2_554
C5 C9 O5 Mn1 79.76(18) . 2_554
O5 C9 O6 Mn1 0.7(3) . 7
C5 C9 O6 Mn1 177.02(13) . 7
O8 C10 O7 Mn1 -134.04(19) . 2_554
C6 C10 O7 Mn1 47.0(3) . 2_554
O7 C10 O8 Mn2 29.9(4) . .
C6 C10 O8 Mn2 -151.06(17) . .
O8 Mn2 O8 C10 -101.3(2) 3_656 .
O10 Mn2 O8 C10 -5.1(2) 3_656 .
O10 Mn2 O8 C10 166.9(2) . .
O9 Mn2 O8 C10 -37.1(12) 3_656 .
O9 Mn2 O8 C10 82.2(2) . .
